data_7048149
loop_
_publ_author_name
'Rehm, Tobias'
'Rothemund, Matthias'
'B\"ar, Alexander'
'Dietel, Thomas'
'Kempe, Rhett'
'Kostrhunova, Hana'
'Brabec, Viktor'
'Kasparkova, Jana'
'Schobert, Rainer'

_publ_section_title
;
 N,N-Dialkylbenzimidazol-2-ylidene platinum complexes - effects of alkyl
 residues and ancillary cis-ligands on anticancer activity.
;
_journal_issue 48
_journal_name_full 'Dalton transactions (Cambridge, England : 2003)'
_journal_page_first 17367
_journal_page_last 17381
_journal_paper_doi 10.1039/c8dt03360a
_journal_volume 47
_journal_year 2018
_chemical_formula_moiety 'C33 H37 Cl2 N2 P1 Pt1'
_chemical_formula_sum 'C66 H74 Cl4 N4 P2 Pt2'
_chemical_formula_weight 1517.27
_space_group_crystal_system triclinic
_space_group_IT_number 2
_space_group_name_Hall '-P 1'
_space_group_name_H-M_alt 'P -1'
_symmetry_space_group_name_Hall '-P 1'
_symmetry_space_group_name_H-M 'P -1'
_atom_sites_solution_hydrogens geom
_audit_creation_method SHELXL-2016/6
_audit_update_record
;
2018-07-23 deposited with the CCDC.
2018-11-13 downloaded from the CCDC.
;
_cell_angle_alpha 88.02(3)
_cell_angle_beta 87.59(3)
_cell_angle_gamma 71.06(3)
_cell_formula_units_Z 1
_cell_length_a 9.1067(18)
_cell_length_b 12.792(3)
_cell_length_c 13.803(3)
_cell_measurement_reflns_used 31963
_cell_measurement_temperature 133(2)
_cell_measurement_theta_max 30.06
_cell_measurement_theta_min 1.475
_cell_volume 1519.2(6)
_computing_cell_refinement STOE-XAREA
_computing_data_collection STOE-XAREA
_computing_data_reduction STOE-XAREA
_computing_structure_refinement 'SHELXL-2016/6 (Sheldrick, 2016)'
_computing_structure_solution SIR-97
_diffrn_ambient_temperature 133(2)
_diffrn_measured_fraction_theta_full 0.990
_diffrn_measured_fraction_theta_max 0.989
_diffrn_measurement_device_type STOE-STADIVARI
_diffrn_measurement_method omega-scan
_diffrn_radiation_type MoK\a
_diffrn_radiation_wavelength 0.71073
_diffrn_reflns_av_R_equivalents 0.0220
_diffrn_reflns_av_unetI/netI 0.0188
_diffrn_reflns_Laue_measured_fraction_full 0.990
_diffrn_reflns_Laue_measured_fraction_max 0.989
_diffrn_reflns_limit_h_max 11
_diffrn_reflns_limit_h_min -5
_diffrn_reflns_limit_k_max 15
_diffrn_reflns_limit_k_min -15
_diffrn_reflns_limit_l_max 17
_diffrn_reflns_limit_l_min -16
_diffrn_reflns_number 21191
_diffrn_reflns_point_group_measured_fraction_full 0.990
_diffrn_reflns_point_group_measured_fraction_max 0.989
_diffrn_reflns_theta_full 25.242
_diffrn_reflns_theta_max 25.998
_diffrn_reflns_theta_min 1.477
_exptl_absorpt_coefficient_mu 4.872
_exptl_absorpt_correction_T_max 0.7192
_exptl_absorpt_correction_T_min 0.5526
_exptl_absorpt_correction_type numerical
_exptl_absorpt_process_details 'STOE X-RED32'
_exptl_crystal_colour colourless
_exptl_crystal_density_diffrn 1.658
_exptl_crystal_description block
_exptl_crystal_F_000 752
_exptl_crystal_size_max 0.357
_exptl_crystal_size_mid 0.186
_exptl_crystal_size_min 0.154
_refine_diff_density_max 0.448
_refine_diff_density_min -1.236
_refine_diff_density_rms 0.084
_refine_ls_extinction_method none
_refine_ls_goodness_of_fit_ref 1.037
_refine_ls_hydrogen_treatment constr
_refine_ls_matrix_type full
_refine_ls_number_parameters 354
_refine_ls_number_reflns 5907
_refine_ls_number_restraints 0
_refine_ls_restrained_S_all 1.037
_refine_ls_R_factor_all 0.0183
_refine_ls_R_factor_gt 0.0165
_refine_ls_shift/su_max 0.001
_refine_ls_shift/su_mean 0.000
_refine_ls_structure_factor_coef Fsqd
_refine_ls_weighting_details 'w=1/[\s^2^(Fo^2^)+(0.0275P)^2^+0.1532P] where P=(Fo^2^+2Fc^2^)/3'
_refine_ls_weighting_scheme calc
_refine_ls_wR_factor_gt 0.0395
_refine_ls_wR_factor_ref 0.0400
_reflns_Friedel_coverage 0.000
_reflns_number_gt 5605
_reflns_number_total 5907
_reflns_threshold_expression 'I > 2\s(I)'
_cod_data_source_file c8dt03360a2.cif
_cod_data_source_block shelx
_cod_depositor_comments 'Adding full bibliography for 7048149--7048151.cif.'
_cod_database_code 7048149
_shelx_shelxl_version_number 2016/6
_shelx_space_group_comment
;
The symmetry employed for this shelxl refinement is uniquely defined
by the following loop, which should always be used as a source of
symmetry information in preference to the above space-group names.
They are only intended as comments.
;

loop_
_space_group_symop_operation_xyz
'x, y, z'
'-x, -y, -z'

loop_
_atom_site_label
_atom_site_type_symbol
_atom_site_fract_x
_atom_site_fract_y
_atom_site_fract_z
_atom_site_U_iso_or_equiv
_atom_site_adp_type
_atom_site_occupancy
_atom_site_site_symmetry_order
_atom_site_calc_flag
_atom_site_refinement_flags_posn
_atom_site_refinement_flags_adp
C7 C 0.4755(3) 0.10636(18) 0.36325(16) 0.0151(4) Uani 1 1 d . .
Pt1 Pt 0.05981(2) 0.12035(2) 0.23408(2) 0.01055(3) Uani 1 1 d . .
Cl1 Cl 0.06416(6) -0.04144(4) 0.32314(4) 0.01619(11) Uani 1 1 d . .
P1 P 0.03750(6) 0.27944(4) 0.15424(4) 0.01199(11) Uani 1 1 d . .
Cl2 Cl -0.15717(6) 0.11268(5) 0.15219(4) 0.01764(11) Uani 1 1 d . .
C1 C 0.2372(2) 0.12180(17) 0.31151(15) 0.0117(4) Uani 1 1 d . .
N1 N 0.2247(2) 0.14919(15) 0.40675(13) 0.0131(4) Uani 1 1 d . .
C16 C 0.2126(3) 0.31880(17) 0.14049(16) 0.0139(4) Uani 1 1 d . .
N2 N 0.3896(2) 0.09461(15) 0.28517(13) 0.0129(4) Uani 1 1 d . .
C14 C -0.1293(3) 0.3288(2) 0.55159(19) 0.0264(6) Uani 1 1 d . .
H14A H -0.209507 0.318774 0.510042 0.032 Uiso 1 1 calc R U
H14B H -0.116919 0.276221 0.607357 0.032 Uiso 1 1 calc R U
C28 C -0.1001(3) 0.39698(18) 0.21552(16) 0.0150(4) Uani 1 1 d . .
C17 C 0.2816(3) 0.33728(18) 0.22391(17) 0.0163(4) Uani 1 1 d . .
H17 H 0.231224 0.336914 0.285529 0.020 Uiso 1 1 calc R U
C2 C 0.3695(3) 0.14031(18) 0.44090(16) 0.0143(4) Uani 1 1 d . .
C12 C 0.0811(3) 0.18014(18) 0.46678(16) 0.0151(4) Uani 1 1 d . .
H12A H 0.098792 0.134086 0.527014 0.018 Uiso 1 1 calc R U
H12B H -0.000979 0.163833 0.431324 0.018 Uiso 1 1 calc R U
C3 C 0.4165(3) 0.15768(19) 0.53200(17) 0.0182(5) Uani 1 1 d . .
H3 H 0.344584 0.179751 0.585230 0.022 Uiso 1 1 calc R U
C29 C -0.2104(3) 0.3806(2) 0.28189(17) 0.0184(5) Uani 1 1 d . .
H29 H -0.214366 0.308159 0.295068 0.022 Uiso 1 1 calc R U
C21 C 0.2857(3) 0.32356(18) 0.05019(17) 0.0176(5) Uani 1 1 d . .
H21 H 0.238942 0.312605 -0.007187 0.021 Uiso 1 1 calc R U
C22 C -0.0278(3) 0.28337(18) 0.03106(15) 0.0137(4) Uani 1 1 d . .
C9 C 0.5485(3) -0.05805(19) 0.17833(17) 0.0204(5) Uani 1 1 d . .
H9A H 0.621137 -0.068069 0.121383 0.024 Uiso 1 1 calc R U
H9B H 0.611462 -0.083862 0.236500 0.024 Uiso 1 1 calc R U
C23 C -0.1425(3) 0.37378(19) -0.00758(17) 0.0173(4) Uani 1 1 d . .
H23 H -0.189794 0.437084 0.030577 0.021 Uiso 1 1 calc R U
C27 C 0.0418(3) 0.19130(19) -0.02632(17) 0.0180(5) Uani 1 1 d . .
H27 H 0.120090 0.129261 -0.000267 0.022 Uiso 1 1 calc R U
C5 C 0.6793(3) 0.10717(19) 0.46250(18) 0.0196(5) Uani 1 1 d . .
H5 H 0.786226 0.095954 0.471644 0.024 Uiso 1 1 calc R U
C26 C -0.0027(3) 0.1898(2) -0.12107(17) 0.0213(5) Uani 1 1 d . .
H26 H 0.045698 0.127472 -0.160125 0.026 Uiso 1 1 calc R U
C24 C -0.1881(3) 0.3714(2) -0.10233(18) 0.0224(5) Uani 1 1 d . .
H24 H -0.267322 0.432760 -0.128487 0.027 Uiso 1 1 calc R U
C6 C 0.6333(3) 0.08938(18) 0.37192(17) 0.0168(4) Uani 1 1 d . .
H6 H 0.705219 0.066875 0.318758 0.020 Uiso 1 1 calc R U
C19 C 0.4965(3) 0.3587(2) 0.1274(2) 0.0236(5) Uani 1 1 d . .
H19 H 0.594482 0.370199 0.123193 0.028 Uiso 1 1 calc R U
C32 C -0.2018(3) 0.5933(2) 0.2439(2) 0.0290(6) Uani 1 1 d . .
H32 H -0.198563 0.665902 0.230915 0.035 Uiso 1 1 calc R U
C20 C 0.4265(3) 0.34430(19) 0.04404(18) 0.0216(5) Uani 1 1 d . .
H20 H 0.474859 0.348634 -0.017608 0.026 Uiso 1 1 calc R U
C4 C 0.5739(3) 0.1411(2) 0.54117(17) 0.0206(5) Uani 1 1 d . .
H4 H 0.610701 0.153060 0.601846 0.025 Uiso 1 1 calc R U
C30 C -0.3152(3) 0.4707(2) 0.32909(19) 0.0237(5) Uani 1 1 d . .
H30 H -0.389527 0.459271 0.374936 0.028 Uiso 1 1 calc R U
C15 C -0.1847(4) 0.4460(2) 0.5890(2) 0.0376(7) Uani 1 1 d . .
H15A H -0.104536 0.457294 0.628529 0.056 Uiso 1 1 calc R U
H15B H -0.280405 0.457602 0.628488 0.056 Uiso 1 1 calc R U
H15C H -0.205062 0.498670 0.533946 0.056 Uiso 1 1 calc R U
C33 C -0.0963(3) 0.50437(19) 0.19669(18) 0.0211(5) Uani 1 1 d . .
H33 H -0.021407 0.516446 0.151590 0.025 Uiso 1 1 calc R U
C10 C 0.4469(3) -0.1307(2) 0.16715(18) 0.0217(5) Uani 1 1 d . .
H10A H 0.513596 -0.209118 0.166869 0.026 Uiso 1 1 calc R U
H10B H 0.373684 -0.120844 0.223775 0.026 Uiso 1 1 calc R U
C18 C 0.4231(3) 0.35612(19) 0.21720(18) 0.0205(5) Uani 1 1 d . .
H18 H 0.470113 0.367373 0.274336 0.025 Uiso 1 1 calc R U
C8 C 0.4596(3) 0.06511(19) 0.18781(16) 0.0154(4) Uani 1 1 d . .
H8A H 0.531464 0.107518 0.172041 0.019 Uiso 1 1 calc R U
H8B H 0.376536 0.086993 0.139895 0.019 Uiso 1 1 calc R U
C31 C -0.3113(3) 0.5769(2) 0.3094(2) 0.0292(6) Uani 1 1 d . .
H31 H -0.383770 0.638070 0.340989 0.035 Uiso 1 1 calc R U
C11 C 0.3549(3) -0.1044(2) 0.07477(19) 0.0263(5) Uani 1 1 d . .
H11A H 0.273047 -0.032638 0.080585 0.039 Uiso 1 1 calc R U
H11B H 0.307760 -0.161919 0.064928 0.039 Uiso 1 1 calc R U
H11C H 0.424538 -0.101736 0.019350 0.039 Uiso 1 1 calc R U
C25 C -0.1184(3) 0.2801(2) -0.15825(18) 0.0237(5) Uani 1 1 d . .
H25 H -0.150031 0.279129 -0.222838 0.028 Uiso 1 1 calc R U
C13 C 0.0239(3) 0.30152(19) 0.49369(17) 0.0178(5) Uani 1 1 d . .
H13A H 0.102472 0.317673 0.532651 0.021 Uiso 1 1 calc R U
H13B H 0.009640 0.348360 0.433957 0.021 Uiso 1 1 calc R U

loop_
_atom_site_aniso_label
_atom_site_aniso_U_11
_atom_site_aniso_U_22
_atom_site_aniso_U_33
_atom_site_aniso_U_23
_atom_site_aniso_U_13
_atom_site_aniso_U_12
C7 0.0169(11) 0.0152(10) 0.0139(11) 0.0018(8) -0.0043(9) -0.0059(8)
Pt1 0.01006(5) 0.01302(5) 0.00915(5) -0.00114(3) -0.00086(3) -0.00439(3)
Cl1 0.0195(3) 0.0164(2) 0.0146(2) 0.00215(19) -0.0031(2) -0.0083(2)
P1 0.0113(3) 0.0137(2) 0.0110(3) -0.0009(2) -0.0003(2) -0.0040(2)
Cl2 0.0156(3) 0.0241(3) 0.0163(3) 0.0025(2) -0.0052(2) -0.0103(2)
C1 0.0132(10) 0.0123(9) 0.0109(10) 0.0002(7) -0.0001(8) -0.0061(8)
N1 0.0124(9) 0.0174(9) 0.0098(9) -0.0020(7) 0.0008(7) -0.0051(7)
C16 0.0121(11) 0.0127(10) 0.0170(11) -0.0005(8) -0.0002(8) -0.0043(8)
N2 0.0115(9) 0.0165(9) 0.0112(9) -0.0013(7) -0.0013(7) -0.0050(7)
C14 0.0283(14) 0.0246(13) 0.0227(13) -0.0044(10) 0.0085(11) -0.0043(10)
C28 0.0130(11) 0.0159(10) 0.0151(11) -0.0042(8) -0.0026(8) -0.0028(8)
C17 0.0167(11) 0.0161(10) 0.0162(11) -0.0020(8) -0.0003(9) -0.0053(8)
C2 0.0143(11) 0.0159(10) 0.0142(11) 0.0012(8) -0.0021(8) -0.0070(8)
C12 0.0143(11) 0.0196(11) 0.0119(10) -0.0027(8) 0.0041(8) -0.0065(8)
C3 0.0224(12) 0.0195(11) 0.0130(11) -0.0021(8) -0.0018(9) -0.0067(9)
C29 0.0157(11) 0.0230(11) 0.0181(11) -0.0038(9) -0.0016(9) -0.0079(9)
C21 0.0177(12) 0.0180(11) 0.0170(11) -0.0003(9) 0.0004(9) -0.0058(9)
C22 0.0141(11) 0.0178(10) 0.0111(10) 0.0003(8) -0.0004(8) -0.0079(8)
C9 0.0158(12) 0.0223(12) 0.0182(12) -0.0035(9) -0.0022(9) 0.0010(9)
C23 0.0198(12) 0.0170(10) 0.0161(11) 0.0005(8) -0.0019(9) -0.0070(9)
C27 0.0194(12) 0.0183(11) 0.0166(11) -0.0013(9) -0.0019(9) -0.0064(9)
C5 0.0153(12) 0.0223(11) 0.0233(12) 0.0038(9) -0.0069(9) -0.0086(9)
C26 0.0267(13) 0.0233(12) 0.0149(11) -0.0039(9) 0.0008(9) -0.0093(10)
C24 0.0251(13) 0.0211(12) 0.0201(12) 0.0054(9) -0.0073(10) -0.0061(10)
C6 0.0147(11) 0.0180(11) 0.0189(11) 0.0024(8) -0.0021(9) -0.0069(9)
C19 0.0144(12) 0.0211(12) 0.0365(15) -0.0001(10) 0.0006(10) -0.0076(9)
C32 0.0254(14) 0.0164(12) 0.0451(17) -0.0082(11) 0.0001(12) -0.0058(10)
C20 0.0197(12) 0.0210(11) 0.0241(13) -0.0019(9) 0.0074(10) -0.0075(9)
C4 0.0242(13) 0.0246(12) 0.0164(11) 0.0000(9) -0.0086(9) -0.0117(10)
C30 0.0161(12) 0.0308(13) 0.0221(12) -0.0106(10) 0.0028(9) -0.0042(10)
C15 0.0390(17) 0.0299(15) 0.0361(16) -0.0139(12) 0.0076(13) 0.0000(12)
C33 0.0202(12) 0.0187(11) 0.0239(12) -0.0031(9) -0.0003(10) -0.0056(9)
C10 0.0244(13) 0.0197(11) 0.0186(12) -0.0015(9) 0.0016(10) -0.0037(9)
C18 0.0190(12) 0.0187(11) 0.0248(13) -0.0019(9) -0.0061(9) -0.0069(9)
C8 0.0130(11) 0.0221(11) 0.0109(10) -0.0016(8) 0.0014(8) -0.0053(9)
C31 0.0220(13) 0.0280(13) 0.0334(15) -0.0162(11) 0.0007(11) -0.0008(10)
C11 0.0283(14) 0.0240(12) 0.0260(13) -0.0042(10) -0.0051(11) -0.0067(10)
C25 0.0307(14) 0.0303(13) 0.0133(11) 0.0035(9) -0.0069(10) -0.0139(11)
C13 0.0182(12) 0.0175(11) 0.0180(11) -0.0037(9) -0.0004(9) -0.0060(9)

loop_
_atom_type_symbol
_atom_type_description
_atom_type_scat_dispersion_real
_atom_type_scat_dispersion_imag
_atom_type_scat_source
C C 0.0030 0.0020 'International Tables Vol C Tables 4.2.6.8 and 6.1.1.4'
H H 0.0000 0.0000 'International Tables Vol C Tables 4.2.6.8 and 6.1.1.4'
N N 0.0060 0.0030 'International Tables Vol C Tables 4.2.6.8 and 6.1.1.4'
P P 0.1020 0.0940 'International Tables Vol C Tables 4.2.6.8 and 6.1.1.4'
Cl Cl 0.1480 0.1590 'International Tables Vol C Tables 4.2.6.8 and 6.1.1.4'
Pt Pt -1.7030 8.3910 'International Tables Vol C Tables 4.2.6.8 and 6.1.1.4'

loop_
_geom_angle_atom_site_label_1
_geom_angle_atom_site_label_2
_geom_angle_atom_site_label_3
_geom_angle
C6 C7 C2 122.1(2)
C6 C7 N2 131.8(2)
C2 C7 N2 106.12(19)
C1 Pt1 P1 95.34(7)
C1 Pt1 Cl2 175.80(6)
P1 Pt1 Cl2 88.09(4)
C1 Pt1 Cl1 86.76(7)
P1 Pt1 Cl1 175.686(19)
Cl2 Pt1 Cl1 89.65(3)
C22 P1 C16 104.16(10)
C22 P1 C28 106.58(11)
C16 P1 C28 103.19(10)
C22 P1 Pt1 113.52(8)
C16 P1 Pt1 116.62(8)
C28 P1 Pt1 111.73(8)
N2 C1 N1 106.70(19)
N2 C1 Pt1 129.32(16)
N1 C1 Pt1 123.96(16)
C1 N1 C2 110.24(18)
C1 N1 C12 125.71(19)
C2 N1 C12 124.02(19)
C21 C16 C17 119.1(2)
C21 C16 P1 122.21(18)
C17 C16 P1 118.58(17)
C1 N2 C7 110.32(18)
C1 N2 C8 126.93(19)
C7 N2 C8 122.59(18)
C15 C14 C13 113.0(2)
C29 C28 C33 119.3(2)
C29 C28 P1 120.07(17)
C33 C28 P1 120.65(18)
C18 C17 C16 120.3(2)
N1 C2 C3 131.8(2)
N1 C2 C7 106.62(19)
C3 C2 C7 121.6(2)
N1 C12 C13 113.45(19)
C4 C3 C2 116.7(2)
C28 C29 C30 119.9(2)
C20 C21 C16 120.2(2)
C23 C22 C27 119.4(2)
C23 C22 P1 122.68(17)
C27 C22 P1 117.93(17)
C10 C9 C8 114.8(2)
C22 C23 C24 119.9(2)
C26 C27 C22 120.5(2)
C6 C5 C4 122.3(2)
C25 C26 C27 119.4(2)
C25 C24 C23 120.2(2)
C5 C6 C7 116.1(2)
C20 C19 C18 119.8(2)
C31 C32 C33 120.5(2)
C19 C20 C21 120.2(2)
C3 C4 C5 121.2(2)
C31 C30 C29 120.4(2)
C32 C33 C28 120.1(2)
C11 C10 C9 113.0(2)
C17 C18 C19 120.3(2)
N2 C8 C9 113.27(18)
C32 C31 C30 119.8(2)
C24 C25 C26 120.6(2)
C14 C13 C12 110.5(2)

loop_
_geom_bond_atom_site_label_1
_geom_bond_atom_site_label_2
_geom_bond_distance
C7 C6 1.391(3)
C7 C2 1.394(3)
C7 N2 1.398(3)
Pt1 C1 1.980(2)
Pt1 P1 2.2345(8)
Pt1 Cl2 2.3480(8)
Pt1 Cl1 2.3603(8)
P1 C22 1.819(2)
P1 C16 1.823(2)
P1 C28 1.823(2)
C1 N2 1.353(3)
C1 N1 1.363(3)
N1 C2 1.388(3)
N1 C12 1.466(3)
C16 C21 1.397(3)
C16 C17 1.397(3)
N2 C8 1.470(3)
C14 C15 1.519(4)
C14 C13 1.522(3)
C28 C29 1.392(3)
C28 C33 1.401(3)
C17 C18 1.384(3)
C2 C3 1.393(3)
C12 C13 1.523(3)
C3 C4 1.390(4)
C29 C30 1.396(3)
C21 C20 1.390(3)
C22 C23 1.391(3)
C22 C27 1.398(3)
C9 C10 1.524(4)
C9 C8 1.527(3)
C23 C24 1.393(3)
C27 C26 1.388(3)
C5 C6 1.384(3)
C5 C4 1.401(4)
C26 C25 1.387(4)
C24 C25 1.379(4)
C19 C20 1.385(4)
C19 C18 1.387(4)
C32 C31 1.380(4)
C32 C33 1.389(3)
C30 C31 1.387(4)
C10 C11 1.523(4)
